data_4127763
loop_
_publ_author_name
'Sick, Torben'
'Rotter, Julian M.'
'Reuter, Stephan'
'Kandambeth, Sharath'
'Bach, Nicolai N.'
'D\"oblinger, Markus'
'Merz, Julia'
'Clark, Timothy'
'Marder, Todd B.'
'Bein, Thomas'
'Medina, Dana D.'

_publ_section_title
;
 Switching on and off Interlayer Correlations and Porosity in 2D Covalent
 Organic Frameworks.
;
_journal_issue 32
_journal_name_full 'Journal of the American Chemical Society'
_journal_page_first 12570
_journal_page_last 12581
_journal_paper_doi 10.1021/jacs.9b02800
_journal_volume 141
_journal_year 2019
_chemical_formula_moiety 'C56 H40 N2, 1.5(C7 H8)'
_chemical_formula_sum 'C66.5 H52 N2'
_chemical_formula_weight 879.10
_chemical_name_common TA-MAPB
_space_group_crystal_system triclinic
_space_group_IT_number 2
_space_group_name_Hall '-P 1'
_space_group_name_H-M_alt 'P -1'
_symmetry_space_group_name_Hall '-P 1'
_symmetry_space_group_name_H-M 'P -1'
_atom_sites_solution_hydrogens geom
_audit_block_code C56H40N2_toluene_vv793_bein
_audit_creation_method 'APEX3 v2017.3-0'
_audit_update_record 15-Dec-17
_cell_angle_alpha 89.0380(10)
_cell_angle_beta 78.2490(10)
_cell_angle_gamma 74.177(2)
_cell_formula_units_Z 2
_cell_length_a 9.9620(4)
_cell_length_b 13.7057(5)
_cell_length_c 18.6233(7)
_cell_measurement_reflns_used 9353
_cell_measurement_temperature 103.(2)
_cell_measurement_theta_max 26.3367
_cell_measurement_theta_min 2.7156
_cell_volume 2393.11(16)
_computing_cell_refinement 'SAINT V8.38A (Bruker AXS Inc., 2017)'
_computing_data_collection 'APEX3 v2016.5-0, Bruker AXS (2016)'
_computing_data_reduction 'SAINT V8.38A (Bruker AXS Inc., 2017)'
_computing_molecular_graphics 'shelXle (C.B. Huebschle, rev 833)'
_computing_structure_refinement 'SHELXL-2016/6 (Sheldrick, 2016)'
_computing_structure_solution 'SHELXT 2014/5 (Sheldrick, 2014)'
_diffrn_ambient_temperature 103.(2)
_diffrn_detector_area_resol_mean 7.3910
_diffrn_measured_fraction_theta_full 0.995
_diffrn_measured_fraction_theta_max 0.992
_diffrn_measurement_device 'fixed-chi three-circle diffractometer'
_diffrn_measurement_device_type 'Bruker D8 Venture TXS'
_diffrn_measurement_method 'mix of phi and omega scans'
_diffrn_radiation_monochromator 'focusing mirrors'
_diffrn_radiation_type MoK\a
_diffrn_radiation_wavelength 0.71073
_diffrn_reflns_av_R_equivalents 0.0393
_diffrn_reflns_av_unetI/netI 0.0534
_diffrn_reflns_Laue_measured_fraction_full 0.995
_diffrn_reflns_Laue_measured_fraction_max 0.992
_diffrn_reflns_limit_h_max 12
_diffrn_reflns_limit_h_min -12
_diffrn_reflns_limit_k_max 17
_diffrn_reflns_limit_k_min -17
_diffrn_reflns_limit_l_max 22
_diffrn_reflns_limit_l_min -23
_diffrn_reflns_number 24704
_diffrn_reflns_point_group_measured_fraction_full 0.995
_diffrn_reflns_point_group_measured_fraction_max 0.992
_diffrn_reflns_theta_full 25.242
_diffrn_reflns_theta_max 26.372
_diffrn_reflns_theta_min 3.245
_diffrn_source 'rotating anode (TXS)'
_diffrn_source_current 50
_diffrn_source_power 2.5
_diffrn_source_type 'Bruker TXS'
_diffrn_source_voltage 50
_exptl_absorpt_coefficient_mu 0.070
_exptl_absorpt_correction_T_max 1.00
_exptl_absorpt_correction_T_min 0.91
_exptl_absorpt_correction_type multi-scan
_exptl_absorpt_process_details
;
SADABS-2016/2 - Bruker AXS area detector scaling and absorption correction
;
_exptl_crystal_colour yellow
_exptl_crystal_density_diffrn 1.220
_exptl_crystal_density_method 'not measured'
_exptl_crystal_description rod
_exptl_crystal_F_000 930
_exptl_crystal_size_max 0.100
_exptl_crystal_size_mid 0.040
_exptl_crystal_size_min 0.040
_refine_diff_density_max 1.028
_refine_diff_density_min -0.601
_refine_diff_density_rms 0.061
_refine_ls_extinction_method none
_refine_ls_goodness_of_fit_ref 1.033
_refine_ls_hydrogen_treatment constr
_refine_ls_matrix_type full
_refine_ls_number_parameters 639
_refine_ls_number_reflns 9714
_refine_ls_number_restraints 87
_refine_ls_restrained_S_all 1.089
_refine_ls_R_factor_all 0.0915
_refine_ls_R_factor_gt 0.0664
_refine_ls_shift/su_max 0.000
_refine_ls_shift/su_mean 0.000
_refine_ls_structure_factor_coef Fsqd
_refine_ls_weighting_details 'w=1/[\s^2^(Fo^2^)+(0.0776P)^2^+2.5018P] where P=(Fo^2^+2Fc^2^)/3'
_refine_ls_weighting_scheme calc
_refine_ls_wR_factor_gt 0.1654
_refine_ls_wR_factor_ref 0.1816
_reflns_Friedel_coverage 0.000
_reflns_number_gt 7128
_reflns_number_total 9714
_reflns_threshold_expression 'I > 2\s(I)'
_cod_data_source_file ja9b02800_si_002.cif
_cod_data_source_block vv793
_cod_depositor_comments
;
The following automatic conversions were performed:

'_exptl_absorpt_correction_type' value 'Multi-Scan' changed to
'multi-scan' according to
/home/data/users/saulius/crontab/automatic-downloads/current/ACS/lib/dictionaries/cif_core.dic
dictionary named 'cif_core.dic' version 2.4.2 from 2011-04-26.

Automatic conversion script
Id: cif_fix_values 4973 2017-02-22 13:04:09Z antanas 
;
_cod_original_formula_sum 'C66.50 H52 N2'
_cod_database_code 4127763
_shelx_estimated_absorpt_t_min 0.993
_shelx_estimated_absorpt_t_max 0.997
_shelx_space_group_comment
;
The symmetry employed for this shelxl refinement is uniquely defined
by the following loop, which should always be used as a source of
symmetry information in preference to the above space-group names.
They are only intended as comments.
;

loop_
_space_group_symop_operation_xyz
'x, y, z'
'-x, -y, -z'

loop_
_atom_site_label
_atom_site_type_symbol
_atom_site_fract_x
_atom_site_fract_y
_atom_site_fract_z
_atom_site_U_iso_or_equiv
_atom_site_adp_type
_atom_site_occupancy
_atom_site_site_symmetry_order
_atom_site_calc_flag
_atom_site_refinement_flags_posn
_atom_site_refinement_flags_adp
_atom_site_refinement_flags_occupancy
_atom_site_disorder_assembly
_atom_site_disorder_group
N1 N 0.2801(2) 0.81001(15) 0.07345(10) 0.0208(4) Uani 1 1 d . . . . .
N2 N -0.2674(2) 0.90229(16) 0.13345(11) 0.0233(4) Uani 1 1 d . . . . .
C1 C -0.0563(2) 0.94211(18) -0.03911(12) 0.0209(5) Uani 1 1 d . . . . .
H1 H -0.094776 0.902184 -0.066147 0.025 Uiso 1 1 calc R U . . .
C2 C 0.0491(2) 0.89454(18) -0.00179(12) 0.0215(5) Uani 1 1 d . . . . .
H2 H 0.081830 0.822549 -0.003199 0.026 Uiso 1 1 calc R U . . .
C3 C 0.1070(2) 0.95178(18) 0.03764(12) 0.0183(5) Uani 1 1 d . . . . .
C4 C 0.2187(2) 0.90500(18) 0.07816(12) 0.0199(5) Uani 1 1 d . . . . .
H4 H 0.246335 0.947140 0.109065 0.024 Uiso 1 1 calc R U . . .
C5 C 0.3803(2) 0.77072(18) 0.11824(12) 0.0193(5) Uani 1 1 d . . . . .
C6 C 0.4988(3) 0.69094(18) 0.08922(13) 0.0230(5) Uani 1 1 d . . . . .
H6 H 0.512440 0.666672 0.040051 0.028 Uiso 1 1 calc R U . . .
C7 C 0.5969(2) 0.64668(18) 0.13155(13) 0.0221(5) Uani 1 1 d . . . . .
H7 H 0.679322 0.594449 0.110029 0.027 Uiso 1 1 calc R U . . .
C8 C 0.5777(2) 0.67694(17) 0.20517(12) 0.0181(5) Uani 1 1 d . . . . .
C9 C 0.4587(2) 0.75730(18) 0.23343(13) 0.0209(5) Uani 1 1 d . . . . .
H9 H 0.443275 0.780540 0.282997 0.025 Uiso 1 1 calc R U . . .
C10 C 0.3626(2) 0.80384(18) 0.19052(13) 0.0210(5) Uani 1 1 d . . . . .
H10 H 0.283556 0.859231 0.210870 0.025 Uiso 1 1 calc R U . . .
C11 C 0.6801(2) 0.62415(17) 0.25093(12) 0.0182(5) Uani 1 1 d . . . . .
C12 C 0.7657(2) 0.52580(17) 0.23097(12) 0.0188(5) Uani 1 1 d . . . . .
H12 H 0.754560 0.492014 0.189367 0.023 Uiso 1 1 calc R U . . .
C13 C 0.8676(2) 0.47561(17) 0.27052(12) 0.0177(5) Uani 1 1 d . . . . .
C14 C 0.8789(2) 0.52389(17) 0.33321(12) 0.0178(5) Uani 1 1 d . . . . .
H14 H 0.947699 0.490423 0.360556 0.021 Uiso 1 1 calc R U . . .
C15 C 0.7911(2) 0.62047(17) 0.35660(12) 0.0175(5) Uani 1 1 d . . . . .
C16 C 0.6940(2) 0.67074(17) 0.31427(12) 0.0186(5) Uani 1 1 d . . . . .
H16 H 0.636519 0.737723 0.328814 0.022 Uiso 1 1 calc R U . . .
C17 C 0.9596(2) 0.37232(17) 0.24681(12) 0.0176(5) Uani 1 1 d . . . . .
C18 C 0.9020(3) 0.29936(18) 0.22363(13) 0.0225(5) Uani 1 1 d . . . . .
H18 H 0.803431 0.316690 0.222395 0.027 Uiso 1 1 calc R U . . .
C19 C 0.9867(3) 0.2019(2) 0.20236(14) 0.0285(6) Uani 1 1 d . . . . .
H19 H 0.945642 0.152296 0.187999 0.034 Uiso 1 1 calc R U . . .
C20 C 1.1316(3) 0.1767(2) 0.20205(15) 0.0302(6) Uani 1 1 d . . . . .
H20 H 1.190104 0.110128 0.186965 0.036 Uiso 1 1 calc R U . . .
C21 C 1.1904(3) 0.24902(19) 0.22385(14) 0.0268(6) Uani 1 1 d . . . . .
H21 H 1.289657 0.232266 0.223201 0.032 Uiso 1 1 calc R U . . .
C22 C 1.1049(2) 0.34563(18) 0.24658(12) 0.0209(5) Uani 1 1 d . . . . .
H22 H 1.145919 0.394386 0.262223 0.025 Uiso 1 1 calc R U . . .
C23 C 0.7951(2) 0.66611(17) 0.42771(12) 0.0183(5) Uani 1 1 d . . . . .
C24 C 0.8080(2) 0.60542(18) 0.48840(13) 0.0201(5) Uani 1 1 d . . . . .
H24 H 0.819713 0.534588 0.483059 0.024 Uiso 1 1 calc R U . . .
C25 C 0.8037(2) 0.64748(19) 0.55625(13) 0.0221(5) Uani 1 1 d . . . . .
H25 H 0.811784 0.605347 0.597065 0.026 Uiso 1 1 calc R U . . .
C26 C 0.7880(2) 0.75023(19) 0.56504(13) 0.0245(5) Uani 1 1 d . . . . .
H26 H 0.784123 0.778912 0.611753 0.029 Uiso 1 1 calc R U . . .
C27 C 0.7777(3) 0.81123(19) 0.50480(14) 0.0264(5) Uani 1 1 d . . . . .
H27 H 0.768359 0.881733 0.510165 0.032 Uiso 1 1 calc R U . . .
C28 C 0.7812(2) 0.76929(18) 0.43694(13) 0.0221(5) Uani 1 1 d . . . . .
H28 H 0.774114 0.811560 0.396153 0.027 Uiso 1 1 calc R U . . .
C29 C -0.5141(2) 0.96536(19) -0.06724(13) 0.0231(5) Uani 1 1 d . . . . .
H29 H -0.522789 0.941682 -0.113264 0.028 Uiso 1 1 calc R U . . .
C30 C -0.4198(3) 0.90502(19) -0.02902(14) 0.0248(5) Uani 1 1 d . . . . .
H30 H -0.365053 0.839414 -0.048716 0.030 Uiso 1 1 calc R U . . .
C31 C -0.4034(2) 0.93891(18) 0.03832(13) 0.0218(5) Uani 1 1 d . . . . .
C32 C -0.2967(3) 0.87432(19) 0.07483(13) 0.0243(5) Uani 1 1 d . . . . .
H32 H -0.246868 0.808408 0.053946 0.029 Uiso 1 1 calc R U . . .
C33 C -0.1584(2) 0.83576(18) 0.16355(12) 0.0211(5) Uani 1 1 d . . . . .
C34 C -0.1070(3) 0.87698(19) 0.21666(13) 0.0233(5) Uani 1 1 d . . . . .
H34 H -0.144704 0.947074 0.230486 0.028 Uiso 1 1 calc R U . . .
C35 C -0.0020(3) 0.81741(18) 0.24958(13) 0.0228(5) Uani 1 1 d . . . . .
H35 H 0.031240 0.847330 0.285634 0.027 Uiso 1 1 calc R U . . .
C36 C 0.0560(2) 0.71387(18) 0.23068(12) 0.0198(5) Uani 1 1 d . . . . .
C37 C 0.0042(2) 0.67339(19) 0.17760(13) 0.0223(5) Uani 1 1 d . . . . .
H37 H 0.041634 0.603279 0.163786 0.027 Uiso 1 1 calc R U . . .
C38 C -0.1004(2) 0.73250(19) 0.14447(13) 0.0231(5) Uani 1 1 d . . . . .
H38 H -0.133277 0.702569 0.108276 0.028 Uiso 1 1 calc R U . . .
C39 C 0.1678(2) 0.64859(17) 0.26590(13) 0.0192(5) Uani 1 1 d . . . . .
C40 C 0.1762(2) 0.67041(18) 0.33750(12) 0.0194(5) Uani 1 1 d . . . . .
H40 H 0.108562 0.727516 0.364171 0.023 Uiso 1 1 calc R U . . .
C41 C 0.2816(2) 0.61035(17) 0.37071(12) 0.0182(5) Uani 1 1 d . . . . .
C42 C 0.3796(2) 0.52572(17) 0.33211(12) 0.0192(5) Uani 1 1 d . . . . .
H42 H 0.452903 0.485279 0.354140 0.023 Uiso 1 1 calc R U . . .
C43 C 0.3710(2) 0.49977(18) 0.26116(13) 0.0201(5) Uani 1 1 d . . . . .
C44 C 0.2666(2) 0.56293(18) 0.22843(13) 0.0202(5) Uani 1 1 d . . . . .
H44 H 0.262609 0.547226 0.179544 0.024 Uiso 1 1 calc R U . . .
C45 C 0.2878(2) 0.63710(17) 0.44684(12) 0.0188(5) Uani 1 1 d . . . . .
C46 C 0.4178(2) 0.62831(18) 0.46742(13) 0.0224(5) Uani 1 1 d . . . . .
H46 H 0.504612 0.603128 0.432656 0.027 Uiso 1 1 calc R U . . .
C47 C 0.4212(3) 0.6560(2) 0.53814(14) 0.0287(6) Uani 1 1 d . . . . .
H47 H 0.510194 0.650564 0.551212 0.034 Uiso 1 1 calc R U . . .
C48 C 0.2960(3) 0.6916(2) 0.58990(14) 0.0286(6) Uani 1 1 d . . . . .
H48 H 0.298732 0.710182 0.638374 0.034 Uiso 1 1 calc R U . . .
C49 C 0.1661(3) 0.69977(19) 0.57014(13) 0.0250(5) Uani 1 1 d . . . . .
H49 H 0.079675 0.723620 0.605362 0.030 Uiso 1 1 calc R U . . .
C50 C 0.1626(2) 0.67340(18) 0.49963(12) 0.0208(5) Uani 1 1 d . . . . .
H50 H 0.073145 0.680030 0.486681 0.025 Uiso 1 1 calc R U . . .
C51 C 0.4670(2) 0.40484(18) 0.22207(13) 0.0219(5) Uani 1 1 d . . . . .
C52 C 0.5197(3) 0.3996(2) 0.14627(14) 0.0287(6) Uani 1 1 d . . . . .
H52 H 0.496687 0.458882 0.119006 0.034 Uiso 1 1 calc R U . . .
C53 C 0.6052(3) 0.3093(2) 0.11005(15) 0.0338(6) Uani 1 1 d . . . . .
H53 H 0.641385 0.307415 0.058639 0.041 Uiso 1 1 calc R U . . .
C54 C 0.6375(3) 0.2219(2) 0.14902(17) 0.0352(7) Uani 1 1 d . . . . .
H54 H 0.694627 0.159801 0.124273 0.042 Uiso 1 1 calc R U . . .
C55 C 0.5865(3) 0.2253(2) 0.22386(17) 0.0322(6) Uani 1 1 d . . . . .
H55 H 0.609392 0.165558 0.250664 0.039 Uiso 1 1 calc R U . . .
C56 C 0.5018(2) 0.31589(19) 0.26028(15) 0.0256(5) Uani 1 1 d . . . . .
H56 H 0.467111 0.317269 0.311810 0.031 Uiso 1 1 calc R U . . .
C57 C 0.5734(6) 0.0253(3) 0.6266(3) 0.0885(15) Uani 1 1 d . U . . .
C58 C 0.6025(5) 0.0824(3) 0.5693(2) 0.0658(11) Uani 1 1 d . U . . .
H58 H 0.528555 0.110860 0.543643 0.079 Uiso 1 1 calc R U . . .
C59 C 0.7298(5) 0.1023(3) 0.5455(2) 0.0610(9) Uani 1 1 d . U . . .
H59 H 0.744336 0.142367 0.503965 0.073 Uiso 1 1 calc R U . . .
C60 C 0.8412(6) 0.0622(4) 0.5838(3) 0.0945(13) Uani 1 1 d . U . . .
H60 H 0.933076 0.072739 0.569208 0.113 Uiso 1 1 calc R U . . .
C61 C 0.8036(6) 0.0026(3) 0.6482(3) 0.0823(12) Uani 1 1 d . U . . .
H61 H 0.871261 -0.026501 0.677339 0.099 Uiso 1 1 calc R U . . .
C62 C 0.6754(7) -0.0089(4) 0.6638(3) 0.0908(15) Uani 1 1 d . U . . .
H62 H 0.652878 -0.045547 0.706178 0.109 Uiso 1 1 calc R U . . .
C63 C 0.4366(8) -0.0066(6) 0.6452(4) 0.150(3) Uani 1 1 d . U . . .
H63A H 0.456129 -0.078145 0.630115 0.225 Uiso 1 1 calc R U . . .
H63B H 0.366502 0.035262 0.619193 0.225 Uiso 1 1 calc R U . . .
H63C H 0.398583 0.002398 0.698206 0.225 Uiso 1 1 calc R U . . .
C64 C 0.1847(6) 0.4335(4) 0.0559(3) 0.056(2) Uani 0.5 1 d G U P A -1
H64 H 0.256111 0.399598 0.081623 0.067 Uiso 0.5 1 calc R U P A -1
C65 C 0.0683(7) 0.3962(3) 0.0556(3) 0.063(3) Uani 0.5 1 d G U P A -1
H65 H 0.060199 0.336758 0.081102 0.076 Uiso 0.5 1 calc R U P A -1
C66 C -0.0362(5) 0.4458(4) 0.0180(4) 0.054(2) Uani 0.5 1 d G U P A -1
H66 H -0.115756 0.420290 0.017791 0.065 Uiso 0.5 1 calc R U P A -1
C67 C -0.0244(5) 0.5328(4) -0.0193(4) 0.058(2) Uani 0.5 1 d G U P A -1
C68 C 0.0920(5) 0.5701(3) -0.0190(3) 0.056(2) Uani 0.5 1 d G U P A -1
H68 H 0.100109 0.629504 -0.044479 0.067 Uiso 0.5 1 calc R U P A -1
C69 C 0.1965(4) 0.5205(4) 0.0186(3) 0.0539(17) Uani 0.5 1 d G U P A -1
H69 H 0.276067 0.545974 0.018832 0.065 Uiso 0.5 1 calc R U P A -1
C70 C -0.1231(14) 0.5843(9) -0.0521(6) 0.076(3) Uani 0.5 1 d . U P A -1
H70A H -0.080720 0.592191 -0.103459 0.115 Uiso 0.5 1 calc R U P A -1
H70B H -0.166743 0.651414 -0.027473 0.115 Uiso 0.5 1 calc R U P A -1
H70C H -0.196082 0.548216 -0.050202 0.115 Uiso 0.5 1 calc R U P A -1

loop_
_atom_site_aniso_label
_atom_site_aniso_U_11
_atom_site_aniso_U_22
_atom_site_aniso_U_33
_atom_site_aniso_U_23
_atom_site_aniso_U_13
_atom_site_aniso_U_12
N1 0.0169(9) 0.0262(11) 0.0192(10) 0.0045(8) -0.0063(8) -0.0042(8)
N2 0.0180(10) 0.0292(11) 0.0224(10) 0.0063(9) -0.0054(8) -0.0054(9)
C1 0.0192(11) 0.0254(12) 0.0194(11) 0.0003(9) -0.0068(9) -0.0063(10)
C2 0.0197(11) 0.0221(12) 0.0212(12) 0.0021(9) -0.0056(9) -0.0021(10)
C3 0.0160(11) 0.0240(12) 0.0134(10) 0.0027(9) -0.0024(9) -0.0033(9)
C4 0.0186(11) 0.0267(13) 0.0163(11) 0.0029(9) -0.0061(9) -0.0076(10)
C5 0.0173(11) 0.0228(12) 0.0201(11) 0.0057(9) -0.0079(9) -0.0067(10)
C6 0.0232(12) 0.0272(13) 0.0187(11) 0.0015(10) -0.0071(10) -0.0048(10)
C7 0.0188(11) 0.0244(12) 0.0217(12) 0.0026(10) -0.0062(9) -0.0020(10)
C8 0.0166(11) 0.0203(11) 0.0194(11) 0.0056(9) -0.0061(9) -0.0067(9)
C9 0.0211(12) 0.0241(12) 0.0181(11) 0.0024(9) -0.0053(9) -0.0063(10)
C10 0.0165(11) 0.0213(12) 0.0241(12) 0.0027(9) -0.0041(9) -0.0034(9)
C11 0.0151(11) 0.0221(12) 0.0182(11) 0.0043(9) -0.0048(9) -0.0056(9)
C12 0.0184(11) 0.0232(12) 0.0168(11) 0.0018(9) -0.0063(9) -0.0072(10)
C13 0.0177(11) 0.0201(11) 0.0168(11) 0.0034(9) -0.0042(9) -0.0074(9)
C14 0.0161(11) 0.0206(11) 0.0179(11) 0.0034(9) -0.0050(9) -0.0060(9)
C15 0.0167(11) 0.0200(11) 0.0168(11) 0.0035(9) -0.0041(9) -0.0062(9)
C16 0.0167(11) 0.0181(11) 0.0201(11) 0.0029(9) -0.0031(9) -0.0040(9)
C17 0.0199(11) 0.0211(11) 0.0125(10) 0.0023(9) -0.0038(9) -0.0062(9)
C18 0.0199(12) 0.0269(13) 0.0206(12) -0.0027(10) -0.0038(9) -0.0061(10)
C19 0.0289(13) 0.0269(13) 0.0321(14) -0.0068(11) -0.0089(11) -0.0091(11)
C20 0.0291(14) 0.0232(13) 0.0346(14) -0.0084(11) -0.0085(11) 0.0008(11)
C21 0.0216(12) 0.0292(14) 0.0285(13) -0.0032(11) -0.0086(10) -0.0022(11)
C22 0.0213(12) 0.0242(12) 0.0197(11) 0.0003(9) -0.0069(9) -0.0081(10)
C23 0.0121(10) 0.0229(12) 0.0191(11) -0.0012(9) -0.0034(9) -0.0032(9)
C24 0.0179(11) 0.0216(12) 0.0216(11) 0.0012(9) -0.0052(9) -0.0058(9)
C25 0.0169(11) 0.0318(13) 0.0178(11) 0.0032(10) -0.0046(9) -0.0065(10)
C26 0.0187(12) 0.0323(14) 0.0204(12) -0.0076(10) -0.0024(9) -0.0044(10)
C27 0.0260(13) 0.0207(12) 0.0298(13) -0.0052(10) -0.0061(11) -0.0014(10)
C28 0.0214(12) 0.0229(12) 0.0211(12) 0.0020(10) -0.0056(10) -0.0037(10)
C29 0.0212(12) 0.0288(13) 0.0223(12) 0.0051(10) -0.0084(10) -0.0096(10)
C30 0.0220(12) 0.0250(13) 0.0274(13) 0.0019(10) -0.0077(10) -0.0046(10)
C31 0.0187(11) 0.0248(12) 0.0243(12) 0.0077(10) -0.0076(10) -0.0081(10)
C32 0.0225(12) 0.0239(13) 0.0263(13) 0.0060(10) -0.0072(10) -0.0050(10)
C33 0.0188(11) 0.0267(13) 0.0176(11) 0.0061(9) -0.0037(9) -0.0063(10)
C34 0.0234(12) 0.0218(12) 0.0239(12) 0.0032(10) -0.0061(10) -0.0042(10)
C35 0.0230(12) 0.0247(12) 0.0217(12) 0.0014(10) -0.0073(10) -0.0064(10)
C36 0.0157(11) 0.0250(12) 0.0180(11) 0.0052(9) -0.0019(9) -0.0061(10)
C37 0.0193(12) 0.0241(12) 0.0228(12) 0.0031(10) -0.0039(10) -0.0055(10)
C38 0.0211(12) 0.0301(13) 0.0203(12) 0.0021(10) -0.0063(10) -0.0092(10)
C39 0.0158(11) 0.0211(12) 0.0214(11) 0.0051(9) -0.0029(9) -0.0071(9)
C40 0.0163(11) 0.0221(12) 0.0197(11) 0.0028(9) -0.0023(9) -0.0061(9)
C41 0.0169(11) 0.0204(11) 0.0191(11) 0.0042(9) -0.0034(9) -0.0087(9)
C42 0.0173(11) 0.0210(12) 0.0199(11) 0.0039(9) -0.0046(9) -0.0059(9)
C43 0.0159(11) 0.0221(12) 0.0229(12) 0.0022(9) -0.0025(9) -0.0075(9)
C44 0.0195(11) 0.0239(12) 0.0196(11) 0.0019(9) -0.0060(9) -0.0086(10)
C45 0.0192(11) 0.0189(11) 0.0188(11) 0.0056(9) -0.0045(9) -0.0061(9)
C46 0.0173(11) 0.0267(13) 0.0211(12) 0.0037(10) -0.0029(9) -0.0035(10)
C47 0.0211(12) 0.0415(15) 0.0247(13) 0.0047(11) -0.0097(10) -0.0072(11)
C48 0.0276(13) 0.0397(15) 0.0180(12) 0.0025(11) -0.0059(10) -0.0075(12)
C49 0.0198(12) 0.0332(14) 0.0200(12) 0.0036(10) -0.0001(10) -0.0068(11)
C50 0.0174(11) 0.0253(12) 0.0203(11) 0.0053(10) -0.0046(9) -0.0063(10)
C51 0.0141(11) 0.0242(12) 0.0292(13) -0.0036(10) -0.0077(10) -0.0056(10)
C52 0.0221(12) 0.0335(14) 0.0300(13) -0.0049(11) -0.0094(11) -0.0034(11)
C53 0.0222(13) 0.0469(17) 0.0320(14) -0.0140(13) -0.0081(11) -0.0062(12)
C54 0.0188(12) 0.0339(15) 0.0523(18) -0.0216(13) -0.0080(12) -0.0043(11)
C55 0.0192(12) 0.0230(13) 0.0554(18) -0.0034(12) -0.0117(12) -0.0044(10)
C56 0.0166(11) 0.0261(13) 0.0345(14) -0.0003(11) -0.0057(10) -0.0061(10)
C57 0.112(3) 0.055(2) 0.079(3) 0.017(2) -0.002(3) -0.005(2)
C58 0.079(3) 0.0319(17) 0.068(2) 0.0102(16) 0.0071(19) -0.0013(17)
C59 0.082(2) 0.0330(17) 0.063(2) -0.0093(14) -0.0031(17) -0.0168(17)
C60 0.122(3) 0.074(3) 0.105(3) -0.0146(19) -0.049(2) -0.036(2)
C61 0.115(3) 0.056(2) 0.077(2) -0.0257(15) -0.051(2) 0.001(2)
C62 0.125(4) 0.065(3) 0.070(3) -0.024(2) -0.022(3) -0.002(3)
C63 0.136(4) 0.139(4) 0.152(4) 0.040(3) 0.005(3) -0.026(3)
C64 0.060(4) 0.057(4) 0.046(4) -0.008(3) -0.004(3) -0.011(3)
C65 0.072(5) 0.069(4) 0.045(4) -0.008(3) 0.008(3) -0.027(4)
C66 0.057(4) 0.051(4) 0.052(4) -0.021(3) 0.009(3) -0.023(3)
C67 0.056(4) 0.055(4) 0.051(4) -0.014(3) -0.008(3) 0.004(3)
C68 0.060(4) 0.046(3) 0.053(3) -0.021(3) 0.024(3) -0.023(3)
C69 0.070(4) 0.047(3) 0.027(3) -0.006(2) 0.013(3) -0.002(3)
C70 0.108(7) 0.083(6) 0.039(4) -0.014(4) 0.007(5) -0.042(6)

loop_
_atom_type_symbol
_atom_type_description
_atom_type_scat_dispersion_real
_atom_type_scat_dispersion_imag
_atom_type_scat_source
C C 0.0033 0.0016 'International Tables Vol C Tables 4.2.6.8 and 6.1.1.4'
H H 0.0000 0.0000 'International Tables Vol C Tables 4.2.6.8 and 6.1.1.4'
N N 0.0061 0.0033 'International Tables Vol C Tables 4.2.6.8 and 6.1.1.4'

loop_
_geom_angle_atom_site_label_1
_geom_angle_atom_site_label_2
_geom_angle_atom_site_label_3
_geom_angle
_geom_angle_site_symmetry_1
_geom_angle_site_symmetry_3
C4 N1 C5 118.5(2) . .
C32 N2 C33 119.1(2) . .
C2 C1 C3 121.1(2) . 2_575
C2 C1 H1 119.5 . .
C3 C1 H1 119.5 2_575 .
C1 C2 C3 120.2(2) . .
C1 C2 H2 119.9 . .
C3 C2 H2 119.9 . .
C2 C3 C1 118.7(2) . 2_575
C2 C3 C4 122.3(2) . .
C1 C3 C4 119.0(2) 2_575 .
N1 C4 C3 122.5(2) . .
N1 C4 H4 118.7 . .
C3 C4 H4 118.7 . .
C10 C5 C6 118.4(2) . .
C10 C5 N1 123.6(2) . .
C6 C5 N1 117.9(2) . .
C7 C6 C5 120.5(2) . .
C7 C6 H6 119.8 . .
C5 C6 H6 119.8 . .
C6 C7 C8 121.7(2) . .
C6 C7 H7 119.2 . .
C8 C7 H7 119.2 . .
C9 C8 C7 117.1(2) . .
C9 C8 C11 122.1(2) . .
C7 C8 C11 120.8(2) . .
C10 C9 C8 121.2(2) . .
C10 C9 H9 119.4 . .
C8 C9 H9 119.4 . .
C9 C10 C5 121.0(2) . .
C9 C10 H10 119.5 . .
C5 C10 H10 119.5 . .
C12 C11 C16 118.1(2) . .
C12 C11 C8 120.1(2) . .
C16 C11 C8 121.8(2) . .
C11 C12 C13 121.8(2) . .
C11 C12 H12 119.1 . .
C13 C12 H12 119.1 . .
C14 C13 C12 118.7(2) . .
C14 C13 C17 120.7(2) . .
C12 C13 C17 120.5(2) . .
C13 C14 C15 121.1(2) . .
C13 C14 H14 119.4 . .
C15 C14 H14 119.4 . .
C14 C15 C16 118.9(2) . .
C14 C15 C23 120.1(2) . .
C16 C15 C23 120.9(2) . .
C11 C16 C15 121.2(2) . .
C11 C16 H16 119.4 . .
C15 C16 H16 119.4 . .
C22 C17 C18 118.5(2) . .
C22 C17 C13 121.3(2) . .
C18 C17 C13 120.3(2) . .
C19 C18 C17 120.8(2) . .
C19 C18 H18 119.6 . .
C17 C18 H18 119.6 . .
C18 C19 C20 120.0(2) . .
C18 C19 H19 120.0 . .
C20 C19 H19 120.0 . .
C21 C20 C19 119.7(2) . .
C21 C20 H20 120.2 . .
C19 C20 H20 120.2 . .
C22 C21 C20 120.2(2) . .
C22 C21 H21 119.9 . .
C20 C21 H21 119.9 . .
C21 C22 C17 120.9(2) . .
C21 C22 H22 119.6 . .
C17 C22 H22 119.6 . .
C28 C23 C24 118.2(2) . .
C28 C23 C15 122.0(2) . .
C24 C23 C15 119.8(2) . .
C25 C24 C23 120.7(2) . .
C25 C24 H24 119.6 . .
C23 C24 H24 119.6 . .
C26 C25 C24 120.6(2) . .
C26 C25 H25 119.7 . .
C24 C25 H25 119.7 . .
C25 C26 C27 119.4(2) . .
C25 C26 H26 120.3 . .
C27 C26 H26 120.3 . .
C28 C27 C26 120.1(2) . .
C28 C27 H27 119.9 . .
C26 C27 H27 119.9 . .
C27 C28 C23 121.0(2) . .
C27 C28 H28 119.5 . .
C23 C28 H28 119.5 . .
C30 C29 C31 120.0(2) . 2_475
C30 C29 H29 120.0 . .
C31 C29 H29 120.0 2_475 .
C29 C30 C31 121.1(2) . .
C29 C30 H30 119.5 . .
C31 C30 H30 119.5 . .
C29 C31 C30 118.9(2) 2_475 .
C29 C31 C32 122.0(2) 2_475 .
C30 C31 C32 119.0(2) . .
N2 C32 C31 123.1(2) . .
N2 C32 H32 118.4 . .
C31 C32 H32 118.4 . .
C34 C33 C38 117.9(2) . .
C34 C33 N2 117.1(2) . .
C38 C33 N2 124.9(2) . .
C35 C34 C33 121.0(2) . .
C35 C34 H34 119.5 . .
C33 C34 H34 119.5 . .
C34 C35 C36 121.1(2) . .
C34 C35 H35 119.4 . .
C36 C35 H35 119.4 . .
C37 C36 C35 117.4(2) . .
C37 C36 C39 120.7(2) . .
C35 C36 C39 121.9(2) . .
C38 C37 C36 121.7(2) . .
C38 C37 H37 119.2 . .
C36 C37 H37 119.2 . .
C37 C38 C33 120.8(2) . .
C37 C38 H38 119.6 . .
C33 C38 H38 119.6 . .
C40 C39 C44 118.2(2) . .
C40 C39 C36 121.0(2) . .
C44 C39 C36 120.8(2) . .
C41 C40 C39 121.4(2) . .
C41 C40 H40 119.3 . .
C39 C40 H40 119.3 . .
C40 C41 C42 119.4(2) . .
C40 C41 C45 119.7(2) . .
C42 C41 C45 120.9(2) . .
C41 C42 C43 120.6(2) . .
C41 C42 H42 119.7 . .
C43 C42 H42 119.7 . .
C44 C43 C42 118.8(2) . .
C44 C43 C51 120.2(2) . .
C42 C43 C51 121.0(2) . .
C39 C44 C43 121.6(2) . .
C39 C44 H44 119.2 . .
C43 C44 H44 119.2 . .
C50 C45 C46 118.1(2) . .
C50 C45 C41 120.4(2) . .
C46 C45 C41 121.5(2) . .
C47 C46 C45 120.6(2) . .
C47 C46 H46 119.7 . .
C45 C46 H46 119.7 . .
C48 C47 C46 120.6(2) . .
C48 C47 H47 119.7 . .
C46 C47 H47 119.7 . .
C47 C48 C49 119.3(2) . .
C47 C48 H48 120.4 . .
C49 C48 H48 120.4 . .
C50 C49 C48 120.2(2) . .
C50 C49 H49 119.9 . .
C48 C49 H49 119.9 . .
C49 C50 C45 121.3(2) . .
C49 C50 H50 119.4 . .
C45 C50 H50 119.4 . .
C56 C51 C52 117.8(2) . .
C56 C51 C43 120.2(2) . .
C52 C51 C43 121.9(2) . .
C53 C52 C51 121.2(3) . .
C53 C52 H52 119.4 . .
C51 C52 H52 119.4 . .
C54 C53 C52 119.9(3) . .
C54 C53 H53 120.0 . .
C52 C53 H53 120.0 . .
C55 C54 C53 119.8(2) . .
C55 C54 H54 120.1 . .
C53 C54 H54 120.1 . .
C54 C55 C56 120.3(3) . .
C54 C55 H55 119.8 . .
C56 C55 H55 119.8 . .
C55 C56 C51 120.9(2) . .
C55 C56 H56 119.6 . .
C51 C56 H56 119.6 . .
C62 C57 C58 116.6(6) . .
C62 C57 C63 120.5(5) . .
C58 C57 C63 122.8(6) . .
C57 C58 C59 124.6(5) . .
C57 C58 H58 117.7 . .
C59 C58 H58 117.7 . .
C58 C59 C60 118.7(4) . .
C58 C59 H59 120.7 . .
C60 C59 H59 120.7 . .
C59 C60 C61 115.2(5) . .
C59 C60 H60 122.4 . .
C61 C60 H60 122.4 . .
C62 C61 C60 118.2(5) . .
C62 C61 H61 120.9 . .
C60 C61 H61 120.9 . .
C61 C62 C57 126.6(6) . .
C61 C62 H62 116.7 . .
C57 C62 H62 116.7 . .
C57 C63 H63A 109.5 . .
C57 C63 H63B 109.5 . .
H63A C63 H63B 109.5 . .
C57 C63 H63C 109.5 . .
H63A C63 H63C 109.5 . .
H63B C63 H63C 109.5 . .
C65 C64 C69 120.0 . .
C65 C64 H64 120.0 . .
C69 C64 H64 120.0 . .
C66 C65 C64 120.0 . .
C66 C65 H65 120.0 . .
C64 C65 H65 120.0 . .
C65 C66 C67 120.0 . .
C65 C66 H66 120.0 . .
C67 C66 H66 120.0 . .
C70 C67 C68 117.9(6) . .
C70 C67 C66 122.0(6) . .
C68 C67 C66 120.0 . .
C67 C68 C69 120.0 . .
C67 C68 H68 120.0 . .
C69 C68 H68 120.0 . .
C68 C69 C64 120.0 . .
C68 C69 H69 120.0 . .
C64 C69 H69 120.0 . .
C67 C70 H70A 109.5 . .
C67 C70 H70B 109.5 . .
H70A C70 H70B 109.5 . .
C67 C70 H70C 109.5 . .
H70A C70 H70C 109.5 . .
H70B C70 H70C 109.5 . .

loop_
_geom_bond_atom_site_label_1
_geom_bond_atom_site_label_2
_geom_bond_distance
_geom_bond_site_symmetry_2
N1 C4 1.275(3) .
N1 C5 1.418(3) .
N2 C32 1.276(3) .
N2 C33 1.420(3) .
C1 C2 1.385(3) .
C1 C3 1.402(3) 2_575
C1 H1 0.9500 .
C2 C3 1.388(3) .
C2 H2 0.9500 .
C3 C4 1.468(3) .
C4 H4 0.9500 .
C5 C10 1.389(3) .
C5 C6 1.392(3) .
C6 C7 1.385(3) .
C6 H6 0.9500 .
C7 C8 1.399(3) .
C7 H7 0.9500 .
C8 C9 1.396(3) .
C8 C11 1.490(3) .
C9 C10 1.387(3) .
C9 H9 0.9500 .
C10 H10 0.9500 .
C11 C12 1.394(3) .
C11 C16 1.400(3) .
C12 C13 1.397(3) .
C12 H12 0.9500 .
C13 C14 1.391(3) .
C13 C17 1.479(3) .
C14 C15 1.393(3) .
C14 H14 0.9500 .
C15 C16 1.400(3) .
C15 C23 1.486(3) .
C16 H16 0.9500 .
C17 C22 1.392(3) .
C17 C18 1.395(3) .
C18 C19 1.386(3) .
C18 H18 0.9500 .
C19 C20 1.388(4) .
C19 H19 0.9500 .
C20 C21 1.385(4) .
C20 H20 0.9500 .
C21 C22 1.384(3) .
C21 H21 0.9500 .
C22 H22 0.9500 .
C23 C28 1.393(3) .
C23 C24 1.398(3) .
C24 C25 1.386(3) .
C24 H24 0.9500 .
C25 C26 1.382(4) .
C25 H25 0.9500 .
C26 C27 1.392(4) .
C26 H26 0.9500 .
C27 C28 1.387(3) .
C27 H27 0.9500 .
C28 H28 0.9500 .
C29 C30 1.379(3) .
C29 C31 1.394(3) 2_475
C29 H29 0.9500 .
C30 C31 1.400(3) .
C30 H30 0.9500 .
C31 C32 1.461(3) .
C32 H32 0.9500 .
C33 C34 1.393(3) .
C33 C38 1.397(3) .
C34 C35 1.384(3) .
C34 H34 0.9500 .
C35 C36 1.400(3) .
C35 H35 0.9500 .
C36 C37 1.391(3) .
C36 C39 1.485(3) .
C37 C38 1.381(3) .
C37 H37 0.9500 .
C38 H38 0.9500 .
C39 C40 1.395(3) .
C39 C44 1.397(3) .
C40 C41 1.392(3) .
C40 H40 0.9500 .
C41 C42 1.393(3) .
C41 C45 1.488(3) .
C42 C43 1.399(3) .
C42 H42 0.9500 .
C43 C44 1.398(3) .
C43 C51 1.486(3) .
C44 H44 0.9500 .
C45 C50 1.396(3) .
C45 C46 1.398(3) .
C46 C47 1.386(3) .
C46 H46 0.9500 .
C47 C48 1.384(4) .
C47 H47 0.9500 .
C48 C49 1.391(3) .
C48 H48 0.9500 .
C49 C50 1.378(3) .
C49 H49 0.9500 .
C50 H50 0.9500 .
C51 C56 1.398(3) .
C51 C52 1.398(4) .
C52 C53 1.390(4) .
C52 H52 0.9500 .
C53 C54 1.386(4) .
C53 H53 0.9500 .
C54 C55 1.380(4) .
C54 H54 0.9500 .
C55 C56 1.392(4) .
C55 H55 0.9500 .
C56 H56 0.9500 .
C57 C62 1.321(7) .
C57 C58 1.344(6) .
C57 C63 1.516(9) .
C58 C59 1.354(6) .
C58 H58 0.9500 .
C59 C60 1.422(6) .
C59 H59 0.9500 .
C60 C61 1.482(7) .
C60 H60 0.9500 .
C61 C62 1.303(7) .
C61 H61 0.9500 .
C62 H62 0.9500 .
C63 H63A 0.9800 .
C63 H63B 0.9800 .
C63 H63C 0.9800 .
C64 C65 1.3900 .
C64 C69 1.3900 .
C64 H64 0.9500 .
C65 C66 1.3900 .
C65 H65 0.9500 .
C66 C67 1.3900 .
C66 H66 0.9500 .
C67 C70 1.301(12) .
C67 C68 1.3900 .
C68 C69 1.3900 .
C68 H68 0.9500 .
C69 H69 0.9500 .
C70 H70A 0.9800 .
C70 H70B 0.9800 .
C70 H70C 0.9800 .

loop_
_geom_torsion_atom_site_label_1
_geom_torsion_atom_site_label_2
_geom_torsion_atom_site_label_3
_geom_torsion_atom_site_label_4
_geom_torsion
_geom_torsion_site_symmetry_1
_geom_torsion_site_symmetry_4
C3 C1 C2 C3 -0.3(4) 2_575 .
C1 C2 C3 C1 0.3(4) . 2_575
C1 C2 C3 C4 179.9(2) . .
C5 N1 C4 C3 -176.0(2) . .
C2 C3 C4 N1 7.6(3) . .
C1 C3 C4 N1 -172.8(2) 2_575 .
C4 N1 C5 C10 39.1(3) . .
C4 N1 C5 C6 -144.4(2) . .
C10 C5 C6 C7 -0.6(3) . .
N1 C5 C6 C7 -177.2(2) . .
C5 C6 C7 C8 2.9(4) . .
C6 C7 C8 C9 -3.1(3) . .
C6 C7 C8 C11 176.3(2) . .
C7 C8 C9 C10 1.0(3) . .
C11 C8 C9 C10 -178.4(2) . .
C8 C9 C10 C5 1.2(3) . .
C6 C5 C10 C9 -1.4(3) . .
N1 C5 C10 C9 175.0(2) . .
C9 C8 C11 C12 157.6(2) . .
C7 C8 C11 C12 -21.7(3) . .
C9 C8 C11 C16 -22.6(3) . .
C7 C8 C11 C16 158.0(2) . .
C16 C11 C12 C13 -2.8(3) . .
C8 C11 C12 C13 177.0(2) . .
C11 C12 C13 C14 2.8(3) . .
C11 C12 C13 C17 -178.3(2) . .
C12 C13 C14 C15 -0.1(3) . .
C17 C13 C14 C15 -179.0(2) . .
C13 C14 C15 C16 -2.5(3) . .
C13 C14 C15 C23 173.8(2) . .
C12 C11 C16 C15 0.1(3) . .
C8 C11 C16 C15 -179.7(2) . .
C14 C15 C16 C11 2.5(3) . .
C23 C15 C16 C11 -173.7(2) . .
C14 C13 C17 C22 -44.4(3) . .
C12 C13 C17 C22 136.8(2) . .
C14 C13 C17 C18 136.0(2) . .
C12 C13 C17 C18 -42.8(3) . .
C22 C17 C18 C19 1.4(3) . .
C13 C17 C18 C19 -179.0(2) . .
C17 C18 C19 C20 -1.8(4) . .
C18 C19 C20 C21 0.7(4) . .
C19 C20 C21 C22 0.7(4) . .
C20 C21 C22 C17 -1.1(4) . .
C18 C17 C22 C21 0.0(3) . .
C13 C17 C22 C21 -179.6(2) . .
C14 C15 C23 C28 143.0(2) . .
C16 C15 C23 C28 -40.8(3) . .
C14 C15 C23 C24 -39.4(3) . .
C16 C15 C23 C24 136.9(2) . .
C28 C23 C24 C25 1.5(3) . .
C15 C23 C24 C25 -176.3(2) . .
C23 C24 C25 C26 -0.6(3) . .
C24 C25 C26 C27 -0.7(3) . .
C25 C26 C27 C28 1.0(4) . .
C26 C27 C28 C23 -0.1(4) . .
C24 C23 C28 C27 -1.1(3) . .
C15 C23 C28 C27 176.6(2) . .
C31 C29 C30 C31 -1.1(4) 2_475 .
C29 C30 C31 C29 1.0(4) . 2_475
C29 C30 C31 C32 -176.8(2) . .
C33 N2 C32 C31 -177.7(2) . .
C29 C31 C32 N2 -3.1(4) 2_475 .
C30 C31 C32 N2 174.7(2) . .
C32 N2 C33 C34 165.5(2) . .
C32 N2 C33 C38 -15.2(3) . .
C38 C33 C34 C35 -0.1(3) . .
N2 C33 C34 C35 179.2(2) . .
C33 C34 C35 C36 0.0(4) . .
C34 C35 C36 C37 0.0(3) . .
C34 C35 C36 C39 -179.4(2) . .
C35 C36 C37 C38 0.1(3) . .
C39 C36 C37 C38 179.6(2) . .
C36 C37 C38 C33 -0.2(4) . .
C34 C33 C38 C37 0.2(3) . .
N2 C33 C38 C37 -179.1(2) . .
C37 C36 C39 C40 -150.6(2) . .
C35 C36 C39 C40 28.9(3) . .
C37 C36 C39 C44 28.7(3) . .
C35 C36 C39 C44 -151.8(2) . .
C44 C39 C40 C41 1.4(3) . .
C36 C39 C40 C41 -179.3(2) . .
C39 C40 C41 C42 -0.9(3) . .
C39 C40 C41 C45 179.2(2) . .
C40 C41 C42 C43 -1.3(3) . .
C45 C41 C42 C43 178.6(2) . .
C41 C42 C43 C44 3.0(3) . .
C41 C42 C43 C51 -174.6(2) . .
C40 C39 C44 C43 0.3(3) . .
C36 C39 C44 C43 -179.0(2) . .
C42 C43 C44 C39 -2.5(3) . .
C51 C43 C44 C39 175.1(2) . .
C40 C41 C45 C50 39.0(3) . .
C42 C41 C45 C50 -140.9(2) . .
C40 C41 C45 C46 -140.1(2) . .
C42 C41 C45 C46 40.1(3) . .
C50 C45 C46 C47 -0.7(3) . .
C41 C45 C46 C47 178.4(2) . .
C45 C46 C47 C48 0.9(4) . .
C46 C47 C48 C49 -0.3(4) . .
C47 C48 C49 C50 -0.5(4) . .
C48 C49 C50 C45 0.7(4) . .
C46 C45 C50 C49 -0.1(3) . .
C41 C45 C50 C49 -179.2(2) . .
C44 C43 C51 C56 -138.8(2) . .
C42 C43 C51 C56 38.7(3) . .
C44 C43 C51 C52 38.0(3) . .
C42 C43 C51 C52 -144.4(2) . .
C56 C51 C52 C53 -0.7(4) . .
C43 C51 C52 C53 -177.6(2) . .
C51 C52 C53 C54 1.1(4) . .
C52 C53 C54 C55 -1.0(4) . .
C53 C54 C55 C56 0.6(4) . .
C54 C55 C56 C51 -0.2(4) . .
C52 C51 C56 C55 0.2(3) . .
C43 C51 C56 C55 177.2(2) . .
C62 C57 C58 C59 3.5(7) . .
C63 C57 C58 C59 -171.6(5) . .
C57 C58 C59 C60 -1.1(6) . .
C58 C59 C60 C61 -1.0(6) . .
C59 C60 C61 C62 0.7(6) . .
C60 C61 C62 C57 1.9(7) . .
C58 C57 C62 C61 -4.0(8) . .
C63 C57 C62 C61 171.3(5) . .
C69 C64 C65 C66 0.0 . .
C64 C65 C66 C67 0.0 . .
C65 C66 C67 C70 -176.6(9) . .
C65 C66 C67 C68 0.0 . .
C70 C67 C68 C69 176.7(8) . .
C66 C67 C68 C69 0.0 . .
C67 C68 C69 C64 0.0 . .
C65 C64 C69 C68 0.0 . .
